data_8107493
loop_
_publ_author_name
'Ni, Ming'
'Ni, Penghui'

_publ_section_title
;
 The crystal structure of
 5,10-bis(2-methoxyethyl)-5,10-dihydro-[1,2,3,4]tetrathiocino[5,6-b:8,
 7-b&#x2032;]diindole, C22H22N2O2S4
;
_journal_issue 3
_journal_name_full 'Zeitschrift f\"ur Kristallographie - New Crystal Structures'
_journal_page_first 555
_journal_page_last 557
_journal_paper_doi 10.1515/ncrs-2023-0083
_journal_volume 238
_journal_year 2023
_chemical_formula_sum 'C22 H22 N2 O2 S4'
_chemical_formula_weight 474.65
_space_group_crystal_system triclinic
_space_group_IT_number 2
_space_group_name_Hall '-P 1'
_space_group_name_H-M_alt 'P -1'
_atom_sites_solution_hydrogens geom
_cell_angle_alpha 69.693(2)
_cell_angle_beta 70.812(2)
_cell_angle_gamma 72.170(2)
_cell_formula_units_Z 2
_cell_length_a 8.4865(14)
_cell_length_b 11.756(2)
_cell_length_c 12.863(2)
_cell_measurement_reflns_used 4883
_cell_measurement_temperature 296(2)
_cell_measurement_theta_max 30.93
_cell_measurement_theta_min 2.68
_cell_volume 1109.6(3)
_computing_cell_refinement 'Bruker SAINT [1]'
_computing_data_collection 'Bruker APEX2 [1]'
_computing_data_reduction 'Bruker SAINT [1]'
_computing_molecular_graphics 'ORTEP-3 for Windows [4]'
_computing_publication_material 'SHELXL-2018/3 [3]'
_computing_structure_refinement 'SHELXL-2019/3 (Sheldrick, 2019) [3]'
_computing_structure_solution 'SHELXT 2018/2 (Sheldrick, 2018) [2]'
_diffrn_ambient_temperature 296(2)
_diffrn_measured_fraction_theta_full 0.992
_diffrn_measured_fraction_theta_max 0.992
_diffrn_measurement_device_type 'Bruker APEX-II CCD'
_diffrn_measurement_method '\f and \w scans'
_diffrn_radiation_type MoK\a
_diffrn_radiation_wavelength 0.71073
_diffrn_reflns_av_R_equivalents 0.0120
_diffrn_reflns_av_unetI/netI 0.0176
_diffrn_reflns_Laue_measured_fraction_full 0.992
_diffrn_reflns_Laue_measured_fraction_max 0.992
_diffrn_reflns_limit_h_max 4
_diffrn_reflns_limit_h_min -10
_diffrn_reflns_limit_k_max 13
_diffrn_reflns_limit_k_min -14
_diffrn_reflns_limit_l_max 14
_diffrn_reflns_limit_l_min -15
_diffrn_reflns_number 5747
_diffrn_reflns_point_group_measured_fraction_full 0.992
_diffrn_reflns_point_group_measured_fraction_max 0.992
_diffrn_reflns_theta_full 25.097
_diffrn_reflns_theta_max 25.097
_diffrn_reflns_theta_min 1.743
_exptl_absorpt_coefficient_mu 0.450
_exptl_absorpt_correction_T_max 0.9233
_exptl_absorpt_correction_T_min 0.8996
_exptl_absorpt_correction_type multi-scan
_exptl_absorpt_process_details SADABS
_exptl_crystal_colour yellow
_exptl_crystal_density_diffrn 1.421
_exptl_crystal_description block
_exptl_crystal_F_000 496
_exptl_crystal_size_max 0.240
_exptl_crystal_size_mid 0.200
_exptl_crystal_size_min 0.180
_refine_diff_density_max 0.259
_refine_diff_density_min -0.241
_refine_diff_density_rms 0.039
_refine_ls_extinction_coef 0.0433(19)
_refine_ls_extinction_expression Fc^*^=kFc[1+0.001xFc^2^\l^3^/sin(2\q)]^-1/4^
_refine_ls_extinction_method 'SHELXL-2019/2 (Sheldrick 2019)'
_refine_ls_goodness_of_fit_ref 1.064
_refine_ls_hydrogen_treatment constr
_refine_ls_matrix_type full
_refine_ls_number_parameters 274
_refine_ls_number_reflns 3909
_refine_ls_number_restraints 0
_refine_ls_restrained_S_all 1.064
_refine_ls_R_factor_all 0.0307
_refine_ls_R_factor_gt 0.0280
_refine_ls_shift/su_max 0.000
_refine_ls_shift/su_mean 0.000
_refine_ls_structure_factor_coef Fsqd
_refine_ls_weighting_details 'w=1/[\s^2^(Fo^2^)+(0.0361P)^2^+0.4062P] where P=(Fo^2^+2Fc^2^)/3'
_refine_ls_weighting_scheme calc
_refine_ls_wR_factor_gt 0.0728
_refine_ls_wR_factor_ref 0.0753
_reflns_Friedel_coverage 0.000
_reflns_Friedel_fraction_full .
_reflns_Friedel_fraction_max .
_reflns_number_gt 3598
_reflns_number_total 3909
_reflns_threshold_expression 'I > 2\s(I)'
_cod_data_source_file suppl_j_ncrs-2023-0083_suppl.cif
_cod_data_source_block nph0920_a
_cod_database_code 8107493
_shelx_space_group_comment
; 
The symmetry employed for this shelxl refinement is uniquely defined 
by the following loop, which should always be used as a source of 
symmetry information in preference to the above space-group names. 
They are only intended as comments. 
;
_shelx_estimated_absorpt_t_min 0.900
_shelx_estimated_absorpt_t_max 0.923

loop_
_space_group_symop_operation_xyz
'x, y, z'
'-x, -y, -z'

loop_
_atom_site_label
_atom_site_type_symbol
_atom_site_fract_x
_atom_site_fract_y
_atom_site_fract_z
_atom_site_U_iso_or_equiv
_atom_site_adp_type
_atom_site_occupancy
_atom_site_site_symmetry_order
_atom_site_calc_flag
_atom_site_refinement_flags_posn
_atom_site_refinement_flags_adp
_atom_site_refinement_flags_occupancy
_atom_site_disorder_assembly
_atom_site_disorder_group
S1 S 0.30505(5) 0.43595(4) 0.05875(3) 0.03909(13) Uani 1 1 d . . . . .
S2 S 0.08586(6) 0.36363(4) 0.13404(4) 0.04479(14) Uani 1 1 d . . . . .
S3 S -0.09841(6) 0.49793(4) 0.19691(4) 0.04544(14) Uani 1 1 d . . . . .
S4 S -0.04806(5) 0.49521(4) 0.34560(4) 0.04032(13) Uani 1 1 d . . . . .
N1 N 0.52786(16) 0.28226(12) 0.19098(11) 0.0328(3) Uani 1 1 d . . . . .
N2 N 0.02421(16) 0.72373(12) 0.29725(11) 0.0320(3) Uani 1 1 d . . . . .
O1 O 0.88268(16) 0.14416(13) 0.08488(10) 0.0517(3) Uani 1 1 d . . . . .
O2 O -0.14690(17) 0.86798(12) 0.46899(11) 0.0512(3) Uani 1 1 d . . . . .
C1 C 0.40182(19) 0.39113(14) 0.17194(13) 0.0299(3) Uani 1 1 d . . . . .
C2 C 0.37975(18) 0.45613(13) 0.24871(13) 0.0282(3) Uani 1 1 d . . . . .
C3 C 0.49745(18) 0.38488(13) 0.31816(13) 0.0289(3) Uani 1 1 d . . . . .
C4 C 0.5275(2) 0.40060(16) 0.41285(14) 0.0381(4) Uani 1 1 d . . . . .
H4 H 0.468197 0.470160 0.439187 0.046 Uiso 1 1 calc R U . . .
C5 C 0.6463(2) 0.31108(18) 0.46597(16) 0.0465(4) Uani 1 1 d . . . . .
H5 H 0.667655 0.320343 0.528705 0.056 Uiso 1 1 calc R U . . .
C6 C 0.7357(2) 0.20591(18) 0.42634(16) 0.0494(5) Uani 1 1 d . . . . .
H6 H 0.816184 0.147208 0.463225 0.059 Uiso 1 1 calc R U . . .
C7 C 0.7079(2) 0.18704(16) 0.33464(16) 0.0434(4) Uani 1 1 d . . . . .
H7 H 0.767099 0.116699 0.309526 0.052 Uiso 1 1 calc R U . . .
C8 C 0.58685(19) 0.27800(14) 0.28061(13) 0.0317(3) Uani 1 1 d . . . . .
C9 C 0.5777(2) 0.18468(15) 0.13328(16) 0.0423(4) Uani 1 1 d . . . . .
H9A H 0.484888 0.190437 0.102136 0.051 Uiso 1 1 calc R U . . .
H9B H 0.592905 0.104685 0.189665 0.051 Uiso 1 1 calc R U . . .
C10 C 0.7385(2) 0.18906(17) 0.03817(15) 0.0479(5) Uani 1 1 d . . . . .
H10A H 0.745251 0.138493 -0.009454 0.057 Uiso 1 1 calc R U . . .
H10B H 0.736857 0.273842 -0.009285 0.057 Uiso 1 1 calc R U . . .
C11 C 1.0371(3) 0.1533(2) -0.00127(18) 0.0589(5) Uani 1 1 d . . . . .
H11A H 1.050788 0.104364 -0.051121 0.088 Uiso 1 1 calc R U . . .
H11B H 1.131502 0.123162 0.033640 0.088 Uiso 1 1 calc R U . . .
H11C H 1.033589 0.238548 -0.044717 0.088 Uiso 1 1 calc R U . . .
C12 C 0.08661(19) 0.59964(14) 0.29602(13) 0.0302(3) Uani 1 1 d . . . . .
C13 C 0.26297(19) 0.57474(13) 0.25999(12) 0.0283(3) Uani 1 1 d . . . . .
C14 C 0.31247(19) 0.68843(13) 0.23922(12) 0.0280(3) Uani 1 1 d . . . . .
C15 C 0.4707(2) 0.72321(16) 0.19720(14) 0.0368(4) Uani 1 1 d . . . . .
H15 H 0.571531 0.665444 0.180230 0.044 Uiso 1 1 calc R U . . .
C16 C 0.4739(2) 0.84446(17) 0.18159(16) 0.0465(4) Uani 1 1 d . . . . .
H16 H 0.577949 0.868785 0.153388 0.056 Uiso 1 1 calc R U . . .
C17 C 0.3219(2) 0.93216(17) 0.20771(17) 0.0467(4) Uani 1 1 d . . . . .
H17 H 0.328003 1.013224 0.197145 0.056 Uiso 1 1 calc R U . . .
C18 C 0.1652(2) 0.90148(15) 0.24827(15) 0.0393(4) Uani 1 1 d . . . . .
H18 H 0.065411 0.960070 0.265174 0.047 Uiso 1 1 calc R U . . .
C19 C 0.16130(19) 0.77873(14) 0.26325(13) 0.0291(3) Uani 1 1 d . . . . .
C20 C -0.1553(2) 0.78774(16) 0.32461(15) 0.0398(4) Uani 1 1 d . . . . .
H20A H -0.223086 0.746628 0.307457 0.048 Uiso 1 1 calc R U . . .
H20B H -0.167379 0.872246 0.275507 0.048 Uiso 1 1 calc R U . . .
C21 C -0.2260(2) 0.79165(17) 0.44748(16) 0.0469(4) Uani 1 1 d . . . . .
H21A H -0.348532 0.824304 0.462347 0.056 Uiso 1 1 calc R U . . .
H21B H -0.204899 0.708319 0.497967 0.056 Uiso 1 1 calc R U . . .
C22 C -0.2125(3) 0.8773(2) 0.58304(18) 0.0694(6) Uani 1 1 d . . . . .
H22A H -0.330950 0.918527 0.594549 0.104 Uiso 1 1 calc R U . . .
H22B H -0.149746 0.924073 0.596502 0.104 Uiso 1 1 calc R U . . .
H22C H -0.201041 0.795560 0.635280 0.104 Uiso 1 1 calc R U . . .

loop_
_atom_site_aniso_label
_atom_site_aniso_U_11
_atom_site_aniso_U_22
_atom_site_aniso_U_33
_atom_site_aniso_U_23
_atom_site_aniso_U_13
_atom_site_aniso_U_12
S1 0.0424(2) 0.0437(2) 0.0325(2) -0.01197(18) -0.01230(18) -0.00630(18)
S2 0.0483(3) 0.0424(3) 0.0551(3) -0.0184(2) -0.0212(2) -0.01078(19)
S3 0.0346(2) 0.0465(3) 0.0611(3) -0.0167(2) -0.0183(2) -0.00772(19)
S4 0.0375(2) 0.0381(2) 0.0452(3) -0.01186(18) -0.00267(18) -0.01591(18)
N1 0.0326(7) 0.0286(7) 0.0373(7) -0.0152(6) -0.0081(6) -0.0007(5)
N2 0.0244(6) 0.0301(7) 0.0406(7) -0.0148(6) -0.0051(5) -0.0023(5)
O1 0.0460(7) 0.0622(8) 0.0360(7) -0.0147(6) -0.0056(5) -0.0002(6)
O2 0.0563(8) 0.0521(8) 0.0413(7) -0.0195(6) 0.0070(6) -0.0197(6)
C1 0.0278(7) 0.0290(8) 0.0322(8) -0.0101(6) -0.0065(6) -0.0044(6)
C2 0.0258(7) 0.0268(7) 0.0313(8) -0.0095(6) -0.0053(6) -0.0050(6)
C3 0.0259(7) 0.0275(7) 0.0330(8) -0.0092(6) -0.0053(6) -0.0064(6)
C4 0.0397(9) 0.0397(9) 0.0389(9) -0.0156(7) -0.0114(7) -0.0069(7)
C5 0.0489(11) 0.0547(11) 0.0410(10) -0.0114(8) -0.0205(8) -0.0100(9)
C6 0.0435(10) 0.0485(11) 0.0500(11) -0.0043(8) -0.0227(8) -0.0002(8)
C7 0.0391(9) 0.0350(9) 0.0498(10) -0.0120(8) -0.0142(8) 0.0045(7)
C8 0.0292(8) 0.0301(8) 0.0339(8) -0.0094(6) -0.0054(6) -0.0057(6)
C9 0.0482(10) 0.0312(8) 0.0529(10) -0.0219(8) -0.0152(8) -0.0016(7)
C10 0.0592(12) 0.0400(9) 0.0407(10) -0.0200(8) -0.0158(8) 0.0083(8)
C11 0.0577(12) 0.0609(13) 0.0506(12) -0.0187(10) -0.0001(10) -0.0130(10)
C12 0.0297(8) 0.0278(7) 0.0338(8) -0.0104(6) -0.0070(6) -0.0060(6)
C13 0.0283(7) 0.0280(7) 0.0295(8) -0.0105(6) -0.0080(6) -0.0036(6)
C14 0.0283(7) 0.0297(8) 0.0277(7) -0.0111(6) -0.0085(6) -0.0033(6)
C15 0.0276(8) 0.0417(9) 0.0425(9) -0.0151(7) -0.0086(7) -0.0055(7)
C16 0.0381(9) 0.0501(11) 0.0568(11) -0.0155(9) -0.0082(8) -0.0200(8)
C17 0.0513(11) 0.0354(9) 0.0589(11) -0.0164(8) -0.0104(9) -0.0167(8)
C18 0.0410(9) 0.0299(8) 0.0467(10) -0.0158(7) -0.0086(7) -0.0037(7)
C19 0.0286(8) 0.0303(8) 0.0295(8) -0.0113(6) -0.0067(6) -0.0047(6)
C20 0.0257(8) 0.0388(9) 0.0523(10) -0.0178(8) -0.0081(7) 0.0008(7)
C21 0.0337(9) 0.0423(10) 0.0549(11) -0.0172(8) 0.0048(8) -0.0073(7)
C22 0.0865(17) 0.0712(15) 0.0429(11) -0.0212(11) 0.0014(11) -0.0188(13)

loop_
_atom_type_symbol
_atom_type_description
_atom_type_scat_dispersion_real
_atom_type_scat_dispersion_imag
_atom_type_scat_source
C C 0.0033 0.0016 'International Tables Vol C Tables 4.2.6.8 and 6.1.1.4'
H H 0.0000 0.0000 'International Tables Vol C Tables 4.2.6.8 and 6.1.1.4'
N N 0.0061 0.0033 'International Tables Vol C Tables 4.2.6.8 and 6.1.1.4'
O O 0.0106 0.0060 'International Tables Vol C Tables 4.2.6.8 and 6.1.1.4'
S S 0.1246 0.1234 'International Tables Vol C Tables 4.2.6.8 and 6.1.1.4'

loop_
_geom_angle_atom_site_label_1
_geom_angle_atom_site_label_2
_geom_angle_atom_site_label_3
_geom_angle
_geom_angle_site_symmetry_1
_geom_angle_site_symmetry_3
C1 S1 S2 102.99(5) . .
S3 S2 S1 105.87(3) . .
S2 S3 S4 106.76(3) . .
C12 S4 S3 103.18(6) . .
C8 N1 C1 108.05(12) . .
C8 N1 C9 125.71(13) . .
C1 N1 C9 126.03(14) . .
C19 N2 C12 108.20(12) . .
C19 N2 C20 125.02(13) . .
C12 N2 C20 126.74(13) . .
C10 O1 C11 111.89(15) . .
C21 O2 C22 111.70(15) . .
C2 C1 N1 109.78(13) . .
C2 C1 S1 127.95(12) . .
N1 C1 S1 122.11(11) . .
C1 C2 C3 106.32(13) . .
C1 C2 C13 128.79(14) . .
C3 C2 C13 124.89(13) . .
C4 C3 C8 119.74(14) . .
C4 C3 C2 132.43(14) . .
C8 C3 C2 107.74(13) . .
C5 C4 C3 118.75(16) . .
C5 C4 H4 120.6 . .
C3 C4 H4 120.6 . .
C4 C5 C6 120.65(16) . .
C4 C5 H5 119.7 . .
C6 C5 H5 119.7 . .
C7 C6 C5 122.04(16) . .
C7 C6 H6 119.0 . .
C5 C6 H6 119.0 . .
C6 C7 C8 117.35(16) . .
C6 C7 H7 121.3 . .
C8 C7 H7 121.3 . .
N1 C8 C7 130.38(15) . .
N1 C8 C3 108.12(13) . .
C7 C8 C3 121.46(15) . .
N1 C9 C10 114.86(15) . .
N1 C9 H9A 108.6 . .
C10 C9 H9A 108.6 . .
N1 C9 H9B 108.6 . .
C10 C9 H9B 108.6 . .
H9A C9 H9B 107.5 . .
O1 C10 C9 109.73(14) . .
O1 C10 H10A 109.7 . .
C9 C10 H10A 109.7 . .
O1 C10 H10B 109.7 . .
C9 C10 H10B 109.7 . .
H10A C10 H10B 108.2 . .
O1 C11 H11A 109.5 . .
O1 C11 H11B 109.5 . .
H11A C11 H11B 109.5 . .
O1 C11 H11C 109.5 . .
H11A C11 H11C 109.5 . .
H11B C11 H11C 109.5 . .
C13 C12 N2 109.98(13) . .
C13 C12 S4 127.96(12) . .
N2 C12 S4 121.87(11) . .
C12 C13 C14 106.20(13) . .
C12 C13 C2 128.02(14) . .
C14 C13 C2 125.74(13) . .
C15 C14 C19 119.29(14) . .
C15 C14 C13 133.15(14) . .
C19 C14 C13 107.47(13) . .
C16 C15 C14 118.71(15) . .
C16 C15 H15 120.6 . .
C14 C15 H15 120.6 . .
C15 C16 C17 120.92(16) . .
C15 C16 H16 119.5 . .
C17 C16 H16 119.5 . .
C18 C17 C16 121.86(16) . .
C18 C17 H17 119.1 . .
C16 C17 H17 119.1 . .
C17 C18 C19 117.40(15) . .
C17 C18 H18 121.3 . .
C19 C18 H18 121.3 . .
N2 C19 C18 130.01(14) . .
N2 C19 C14 108.15(13) . .
C18 C19 C14 121.80(14) . .
N2 C20 C21 114.17(14) . .
N2 C20 H20A 108.7 . .
C21 C20 H20A 108.7 . .
N2 C20 H20B 108.7 . .
C21 C20 H20B 108.7 . .
H20A C20 H20B 107.6 . .
O2 C21 C20 109.51(14) . .
O2 C21 H21A 109.8 . .
C20 C21 H21A 109.8 . .
O2 C21 H21B 109.8 . .
C20 C21 H21B 109.8 . .
H21A C21 H21B 108.2 . .
O2 C22 H22A 109.5 . .
O2 C22 H22B 109.5 . .
H22A C22 H22B 109.5 . .
O2 C22 H22C 109.5 . .
H22A C22 H22C 109.5 . .
H22B C22 H22C 109.5 . .

loop_
_geom_bond_atom_site_label_1
_geom_bond_atom_site_label_2
_geom_bond_distance
_geom_bond_site_symmetry_2
S1 C1 1.7494(16) .
S1 S2 2.0817(7) .
S2 S3 2.0335(7) .
S3 S4 2.0805(7) .
S4 C12 1.7483(15) .
N1 C8 1.381(2) .
N1 C1 1.3994(19) .
N1 C9 1.4604(19) .
N2 C19 1.376(2) .
N2 C12 1.3951(19) .
N2 C20 1.4630(19) .
O1 C10 1.415(2) .
O1 C11 1.416(2) .
O2 C21 1.413(2) .
O2 C22 1.418(2) .
C1 C2 1.382(2) .
C2 C3 1.433(2) .
C2 C13 1.465(2) .
C3 C4 1.404(2) .
C3 C8 1.409(2) .
C4 C5 1.377(2) .
C4 H4 0.9300 .
C5 C6 1.405(3) .
C5 H5 0.9300 .
C6 C7 1.376(3) .
C6 H6 0.9300 .
C7 C8 1.401(2) .
C7 H7 0.9300 .
C9 C10 1.505(3) .
C9 H9A 0.9700 .
C9 H9B 0.9700 .
C10 H10A 0.9700 .
C10 H10B 0.9700 .
C11 H11A 0.9600 .
C11 H11B 0.9600 .
C11 H11C 0.9600 .
C12 C13 1.382(2) .
C13 C14 1.434(2) .
C14 C15 1.403(2) .
C14 C19 1.415(2) .
C15 C16 1.376(2) .
C15 H15 0.9300 .
C16 C17 1.407(3) .
C16 H16 0.9300 .
C17 C18 1.370(3) .
C17 H17 0.9300 .
C18 C19 1.397(2) .
C18 H18 0.9300 .
C20 C21 1.507(3) .
C20 H20A 0.9700 .
C20 H20B 0.9700 .
C21 H21A 0.9700 .
C21 H21B 0.9700 .
C22 H22A 0.9600 .
C22 H22B 0.9600 .
C22 H22C 0.9600 .

loop_
_geom_torsion_atom_site_label_1
_geom_torsion_atom_site_label_2
_geom_torsion_atom_site_label_3
_geom_torsion_atom_site_label_4
_geom_torsion
_geom_torsion_site_symmetry_1
_geom_torsion_site_symmetry_2
_geom_torsion_site_symmetry_3
_geom_torsion_site_symmetry_4
C8 N1 C1 C2 -0.11(17) . . . .
C9 N1 C1 C2 174.87(15) . . . .
C8 N1 C1 S1 175.66(11) . . . .
C9 N1 C1 S1 -9.4(2) . . . .
S2 S1 C1 C2 -90.82(14) . . . .
S2 S1 C1 N1 94.23(12) . . . .
N1 C1 C2 C3 0.20(17) . . . .
S1 C1 C2 C3 -175.25(11) . . . .
N1 C1 C2 C13 179.64(14) . . . .
S1 C1 C2 C13 4.2(2) . . . .
C1 C2 C3 C4 -176.45(16) . . . .
C13 C2 C3 C4 4.1(3) . . . .
C1 C2 C3 C8 -0.22(17) . . . .
C13 C2 C3 C8 -179.69(14) . . . .
C8 C3 C4 C5 0.9(2) . . . .
C2 C3 C4 C5 176.76(16) . . . .
C3 C4 C5 C6 -0.1(3) . . . .
C4 C5 C6 C7 -0.7(3) . . . .
C5 C6 C7 C8 0.6(3) . . . .
C1 N1 C8 C7 177.66(17) . . . .
C9 N1 C8 C7 2.7(3) . . . .
C1 N1 C8 C3 -0.03(17) . . . .
C9 N1 C8 C3 -175.03(15) . . . .
C6 C7 C8 N1 -177.18(17) . . . .
C6 C7 C8 C3 0.3(3) . . . .
C4 C3 C8 N1 176.96(14) . . . .
C2 C3 C8 N1 0.16(17) . . . .
C4 C3 C8 C7 -1.0(2) . . . .
C2 C3 C8 C7 -177.78(15) . . . .
C8 N1 C9 C10 -85.3(2) . . . .
C1 N1 C9 C10 100.57(19) . . . .
C11 O1 C10 C9 -176.50(15) . . . .
N1 C9 C10 O1 75.81(19) . . . .
C19 N2 C12 C13 -0.78(17) . . . .
C20 N2 C12 C13 176.67(14) . . . .
C19 N2 C12 S4 174.53(11) . . . .
C20 N2 C12 S4 -8.0(2) . . . .
S3 S4 C12 C13 -89.81(14) . . . .
S3 S4 C12 N2 95.78(12) . . . .
N2 C12 C13 C14 0.73(17) . . . .
S4 C12 C13 C14 -174.23(12) . . . .
N2 C12 C13 C2 178.53(14) . . . .
S4 C12 C13 C2 3.6(2) . . . .
C1 C2 C13 C12 68.3(2) . . . .
C3 C2 C13 C12 -112.34(18) . . . .
C1 C2 C13 C14 -114.29(18) . . . .
C3 C2 C13 C14 65.1(2) . . . .
C12 C13 C14 C15 -176.78(16) . . . .
C2 C13 C14 C15 5.4(3) . . . .
C12 C13 C14 C19 -0.40(16) . . . .
C2 C13 C14 C19 -178.27(14) . . . .
C19 C14 C15 C16 0.6(2) . . . .
C13 C14 C15 C16 176.60(17) . . . .
C14 C15 C16 C17 0.4(3) . . . .
C15 C16 C17 C18 -0.7(3) . . . .
C16 C17 C18 C19 0.1(3) . . . .
C12 N2 C19 C18 178.38(16) . . . .
C20 N2 C19 C18 0.9(3) . . . .
C12 N2 C19 C14 0.51(16) . . . .
C20 N2 C19 C14 -177.00(14) . . . .
C17 C18 C19 N2 -176.80(16) . . . .
C17 C18 C19 C14 0.8(2) . . . .
C15 C14 C19 N2 176.90(13) . . . .
C13 C14 C19 N2 -0.07(16) . . . .
C15 C14 C19 C18 -1.2(2) . . . .
C13 C14 C19 C18 -178.15(14) . . . .
C19 N2 C20 C21 -87.66(19) . . . .
C12 N2 C20 C21 95.29(19) . . . .
C22 O2 C21 C20 178.48(17) . . . .
N2 C20 C21 O2 67.65(19) . . . .
